data_1532794
loop_
_publ_author_name
'Bull, C.L.'
'Gleeson, D.'
'Knight, K.S.'

_publ_section_title
;
 Determination of B-site ordering and structural transformations in the
 mixed transition metal perovskites La2 Co Mn O6 and La2 Ni Mn O6
;
_journal_name_full 'Journal of Physics: Condensed Matter'
_journal_page_first 4927
_journal_page_last 4936
_journal_volume 15
_journal_year 2003
_chemical_formula_sum 'Co La2 Mn O6'
_chemical_name_systematic 'La2 (Co Mn O6)'
_space_group_IT_number 148
_symmetry_space_group_name_Hall '-P 3*'
_symmetry_space_group_name_H-M 'R -3 :R'
_cell_angle_alpha 60.7239
_cell_angle_beta 60.7239
_cell_angle_gamma 60.7239
_cell_formula_units_Z 1
_cell_length_a 5.487977
_cell_length_b 5.487977
_cell_length_c 5.487977
_cell_volume 118.784
_citation_journal_id_ASTM JCOMEL
_cod_data_source_file Bull_JCOMEL_2003_751.cif
_cod_data_source_block Co1La2Mn1O6
_cod_original_cell_volume 118.7843
_cod_original_sg_symbol_Hall '-R 3 (-y+z,x+z,-x+y+z)'
_cod_original_formula_sum 'Co1 La2 Mn1 O6'
_cod_database_code 1532794

loop_
_symmetry_equiv_pos_as_xyz
x,y,z
z,x,y
y,z,x
-x,-y,-z
-z,-x,-y
-y,-z,-x

loop_
_atom_site_label
_atom_site_type_symbol
_atom_site_fract_x
_atom_site_fract_y
_atom_site_fract_z
_atom_site_occupancy
_atom_site_U_iso_or_equiv
O1 O-2 0.80011 0.68728 0.2564 1 0.0
La1 La+3 0.25019 0.25019 0.25019 1 0.0
Co1 Co+2 0 0 0 0.8 0.0
Co2 Co+2 0.5 0.5 0.5 0.2 0.0
Mn2 Mn+4 0.5 0.5 0.5 0.8 0.0
Mn1 Mn+4 0 0 0 0.2 0.0
